data_7704318
loop_
_publ_author_name
'Kang, Shi-Rui'
'Zhou, Zi-Qin'
'Xiong, Chang-Feng'
'Liu, Bin'
'McGrady, John E.'
'Obies, Mohammed'
'Liu, Chao'
'He, Piao'
'Yi, Xiao-Yi'

_publ_section_title
;
 Structural, spectroscopic and electronic properties of a family of
 face-shared bi-octahedral Ru<sub>2</sub><sup>5+/6+</sup> complexes with a
 bridging 2,5-di(2-pyridyl)pyrrolide ligand.
;
_journal_issue 21
_journal_name_full 'Dalton transactions (Cambridge, England : 2003)'
_journal_page_first 7053
_journal_page_last 7059
_journal_paper_doi 10.1039/d0dt01325k
_journal_volume 49
_journal_year 2020
_chemical_formula_moiety 'C14 H10 N3 Ru0.333'
_chemical_formula_sum 'C14 H10 N3 Ru0.33'
_chemical_formula_weight 253.94
_space_group_crystal_system trigonal
_space_group_IT_number 148
_space_group_name_Hall '-R 3'
_space_group_name_H-M_alt 'R -3 :H'
_atom_sites_solution_hydrogens geom
_atom_sites_solution_primary iterative
_audit_creation_date 2020-03-22
_audit_creation_method
;
Olex2 1.3
(compiled 2020.02.04 svn.rd84adfe8 for OlexSys, GUI svn.r6032)
;
_audit_update_record
;
2020-03-22 deposited with the CCDC.	2020-05-05 downloaded from the CCDC.
;
_cell_angle_alpha 90
_cell_angle_beta 90
_cell_angle_gamma 120
_cell_formula_units_Z 18
_cell_length_a 18.0733(8)
_cell_length_b 18.0733(8)
_cell_length_c 18.3272(13)
_cell_measurement_reflns_used 4520
_cell_measurement_temperature 296(2)
_cell_measurement_theta_max 26.11
_cell_measurement_theta_min 1.89
_cell_volume 5184.4(5)
_computing_molecular_graphics 'Olex2 1.3 (Dolomanov et al., 2009)'
_computing_publication_material 'Olex2 1.3 (Dolomanov et al., 2009)'
_computing_structure_refinement 'SHELXL 2013/2 (Sheldrick, 2015)'
_computing_structure_solution 'olex2.solve (Bourhis et al., 2015)'
_diffrn_ambient_temperature 296(2)
_diffrn_detector 'Bruker APEX2 area detector'
_diffrn_detector_area_resol_mean 7.9
_diffrn_detector_type 'CCD area detector'
_diffrn_measured_fraction_theta_full 1.000
_diffrn_measured_fraction_theta_max 0.991
_diffrn_measurement_device 'three-circle diffractometer'
_diffrn_measurement_device_type 'Bruker APEX-II CCD'
_diffrn_measurement_method '\w and \f scans'
_diffrn_radiation_monochromator 'mirror optics'
_diffrn_radiation_probe x-ray
_diffrn_radiation_type MoK\a
_diffrn_radiation_wavelength 0.71073
_diffrn_reflns_av_R_equivalents 0.0356
_diffrn_reflns_av_unetI/netI 0.0252
_diffrn_reflns_Laue_measured_fraction_full 1.000
_diffrn_reflns_Laue_measured_fraction_max 0.991
_diffrn_reflns_limit_h_max 24
_diffrn_reflns_limit_h_min -24
_diffrn_reflns_limit_k_max 24
_diffrn_reflns_limit_k_min -24
_diffrn_reflns_limit_l_max 24
_diffrn_reflns_limit_l_min -24
_diffrn_reflns_number 28139
_diffrn_reflns_point_group_measured_fraction_full 1.000
_diffrn_reflns_point_group_measured_fraction_max 0.991
_diffrn_reflns_theta_full 25.242
_diffrn_reflns_theta_max 29.531
_diffrn_reflns_theta_min 1.711
_diffrn_source 'microfocus sealed X-ray tube'
_diffrn_source_type 'Incoatec I\ms'
_exptl_absorpt_coefficient_mu 0.500
_exptl_absorpt_correction_T_max 0.7459
_exptl_absorpt_correction_T_min 0.6925
_exptl_absorpt_correction_type multi-scan
_exptl_crystal_colour 'clear reddish red'
_exptl_crystal_colour_lustre clear
_exptl_crystal_colour_modifier reddish
_exptl_crystal_colour_primary red
_exptl_crystal_density_diffrn 1.464
_exptl_crystal_description block
_exptl_crystal_F_000 2334
_exptl_crystal_size_max 0.2
_exptl_crystal_size_mid 0.2
_exptl_crystal_size_min 0.2
_refine_diff_density_max 1.415
_refine_diff_density_min -0.821
_refine_diff_density_rms 0.069
_refine_ls_extinction_method none
_refine_ls_goodness_of_fit_ref 1.076
_refine_ls_hydrogen_treatment constr
_refine_ls_matrix_type full
_refine_ls_number_parameters 161
_refine_ls_number_reflns 3194
_refine_ls_number_restraints 0
_refine_ls_restrained_S_all 1.076
_refine_ls_R_factor_all 0.0539
_refine_ls_R_factor_gt 0.0394
_refine_ls_shift/su_max 0.001
_refine_ls_shift/su_mean 0.000
_refine_ls_structure_factor_coef Fsqd
_refine_ls_weighting_details
;
 w=1/[\s^2^(Fo^2^)+(0.0640P)^2^+6.7879P]
 where P=(Fo^2^+2Fc^2^)/3
;
_refine_ls_weighting_scheme calc
_refine_ls_wR_factor_gt 0.1061
_refine_ls_wR_factor_ref 0.1141
_reflns_Friedel_coverage 0.000
_reflns_number_gt 2635
_reflns_number_total 3194
_reflns_threshold_expression 'I > 2\s(I)'
_cod_data_source_file d0dt01325k2.cif
_cod_data_source_block 4
_cod_depositor_comments 'Adding full bibliography for 7704316--7704319.cif.'
_cod_original_cell_volume 5184.4(6)
_cod_original_sg_symbol_H-M 'R -3'
_cod_database_code 7704318
_shelxl_version_number 2013-2
_shelx_space_group_comment
;
The symmetry employed for this shelxl refinement is uniquely defined
by the following loop, which should always be used as a source of
symmetry information in preference to the above space-group names.
They are only intended as comments.
;
_shelx_estimated_absorpt_t_max 0.907
_shelx_estimated_absorpt_t_min 0.907
_olex2_refinement_description
;
1. Fixed Uiso
 At 1.2 times of:
  All C(H) groups
2. Others
 Sof(Ru)=0.33333*(1-FVAR(2))
 Sof(Ru01)=0.33333*FVAR(2)
3.a Aromatic/amide H refined with riding coordinates:
 C14(H14), C4A(H4A), C11B(H11B), C8C(H8C), C12D(H12D), C13E(H13E), C7F(H7F),
 C3G(H3G), C1H(H1H), C2I(H2I)
;
_olex2_submission_special_instructions 'No special instructions were received'

loop_
_space_group_symop_operation_xyz
'x, y, z'
'-y, x-y, z'
'-x+y, -x, z'
'x+2/3, y+1/3, z+1/3'
'-y+2/3, x-y+1/3, z+1/3'
'-x+y+2/3, -x+1/3, z+1/3'
'x+1/3, y+2/3, z+2/3'
'-y+1/3, x-y+2/3, z+2/3'
'-x+y+1/3, -x+2/3, z+2/3'
'-x, -y, -z'
'y, -x+y, -z'
'x-y, x, -z'
'-x+2/3, -y+1/3, -z+1/3'
'y+2/3, -x+y+1/3, -z+1/3'
'x-y+2/3, x+1/3, -z+1/3'
'-x+1/3, -y+2/3, -z+2/3'
'y+1/3, -x+y+2/3, -z+2/3'
'x-y+1/3, x+2/3, -z+2/3'

loop_
_atom_site_label
_atom_site_type_symbol
_atom_site_fract_x
_atom_site_fract_y
_atom_site_fract_z
_atom_site_U_iso_or_equiv
_atom_site_adp_type
_atom_site_occupancy
_atom_site_site_symmetry_order
_atom_site_calc_flag
_atom_site_refinement_flags_posn
_atom_site_refinement_flags_adp
_atom_site_refinement_flags_occupancy
_atom_site_disorder_assembly
_atom_site_disorder_group
Ru01 Ru 0.6667 0.3333 0.54533(2) 0.02722(12) Uani 0.9026(14) 3 d S T P A 1
N2 N 0.58866(12) 0.37610(12) 0.59730(10) 0.0333(4) Uani 1 1 d . . . . .
N3 N 0.69862(12) 0.44198(12) 0.48590(11) 0.0362(4) Uani 1 1 d . . . . .
N1 N 0.54582(13) 0.25546(13) 0.71850(11) 0.0407(5) Uani 1 1 d . . . . .
C6 C 0.52043(15) 0.34965(15) 0.64367(13) 0.0370(5) Uani 1 1 d . . . . .
C5 C 0.48995(15) 0.27851(15) 0.69435(13) 0.0374(5) Uani 1 1 d . . . . .
C9 C 0.59722(16) 0.44783(15) 0.56288(13) 0.0386(5) Uani 1 1 d . . . . .
C10 C 0.65862(15) 0.48572(15) 0.50518(13) 0.0376(5) Uani 1 1 d . . . . .
C14 C 0.75558(17) 0.47312(17) 0.43057(15) 0.0471(6) Uani 1 1 d . . . . .
H14 H 0.7837 0.4438 0.4176 0.057 Uiso 1 1 calc R U . . .
C4A C 0.40532(17) 0.23696(18) 0.71910(16) 0.0485(6) Uani 1 1 d . . . . .
H4A H 0.3680 0.2553 0.7040 0.058 Uiso 1 1 calc R U . . .
C11B C 0.67558(19) 0.56071(16) 0.46825(16) 0.0493(6) Uani 1 1 d . . . . .
H11B H 0.6477 0.5900 0.4819 0.059 Uiso 1 1 calc R U . . .
C8C C 0.5360(2) 0.46713(19) 0.58773(16) 0.0544(7) Uani 1 1 d . . . . .
H8C H 0.5292 0.5127 0.5731 0.065 Uiso 1 1 calc R U . . .
C12D C 0.7333(2) 0.59053(17) 0.41204(17) 0.0566(7) Uani 1 1 d . . . . .
H12D H 0.7450 0.6402 0.3873 0.068 Uiso 1 1 calc R U . . .
C13E C 0.77409(19) 0.54566(18) 0.39250(17) 0.0549(7) Uani 1 1 d . . . . .
H13E H 0.8132 0.5644 0.3543 0.066 Uiso 1 1 calc R U . . .
C7F C 0.48728(19) 0.4051(2) 0.63858(17) 0.0529(7) Uani 1 1 d . . . . .
H7F H 0.4411 0.4010 0.6646 0.063 Uiso 1 1 calc R U . . .
C3G C 0.37776(19) 0.1686(2) 0.76609(16) 0.0564(7) Uani 1 1 d . . . . .
H3G H 0.3216 0.1400 0.7826 0.068 Uiso 1 1 calc R U . . .
C1H C 0.51738(19) 0.18826(17) 0.76352(15) 0.0494(6) Uani 1 1 d . . . . .
H1H H 0.5556 0.1712 0.7789 0.059 Uiso 1 1 calc R U . . .
C2I C 0.4341(2) 0.14311(18) 0.78821(16) 0.0567(7) Uani 1 1 d . . . . .
H2I H 0.4166 0.0965 0.8192 0.068 Uiso 1 1 calc R U . . .
Ru Ru 0.6667 0.3333 0.6659(4) 0.079(2) Uani 0.0974(14) 3 d S T P A 2

loop_
_atom_site_aniso_label
_atom_site_aniso_U_11
_atom_site_aniso_U_22
_atom_site_aniso_U_33
_atom_site_aniso_U_23
_atom_site_aniso_U_13
_atom_site_aniso_U_12
Ru01 0.02709(13) 0.02709(13) 0.02748(18) 0.000 0.000 0.01354(7)
N2 0.0343(9) 0.0334(9) 0.0338(10) -0.0005(7) -0.0019(7) 0.0182(8)
N3 0.0356(10) 0.0341(9) 0.0370(11) 0.0017(8) 0.0005(8) 0.0159(8)
N1 0.0441(11) 0.0432(11) 0.0375(11) 0.0006(8) 0.0022(8) 0.0238(9)
C6 0.0372(11) 0.0408(12) 0.0364(12) -0.0013(9) 0.0006(9) 0.0220(10)
C5 0.0375(11) 0.0397(12) 0.0338(12) -0.0045(9) -0.0001(9) 0.0185(10)
C9 0.0441(12) 0.0380(12) 0.0387(13) 0.0023(9) 0.0006(10) 0.0242(10)
C10 0.0411(12) 0.0328(11) 0.0372(12) 0.0003(9) -0.0041(9) 0.0171(9)
C14 0.0485(14) 0.0464(14) 0.0443(14) 0.0059(11) 0.0087(11) 0.0221(12)
C4A 0.0420(13) 0.0553(16) 0.0474(15) -0.0007(12) 0.0034(11) 0.0237(12)
C11B 0.0575(16) 0.0360(12) 0.0543(16) 0.0049(11) 0.0001(13) 0.0233(12)
C8C 0.0684(18) 0.0556(16) 0.0589(17) 0.0113(13) 0.0102(14) 0.0459(15)
C12D 0.0669(18) 0.0377(13) 0.0564(18) 0.0125(12) 0.0042(14) 0.0195(13)
C13E 0.0567(16) 0.0471(15) 0.0504(16) 0.0113(12) 0.0125(13) 0.0181(13)
C7F 0.0564(16) 0.0605(17) 0.0591(17) 0.0082(13) 0.0148(13) 0.0422(14)
C3G 0.0477(15) 0.0563(16) 0.0493(16) 0.0023(13) 0.0118(12) 0.0140(13)
C1H 0.0623(17) 0.0476(14) 0.0419(14) 0.0020(11) -0.0020(12) 0.0302(13)
C2I 0.0712(19) 0.0447(15) 0.0425(15) 0.0056(12) 0.0081(13) 0.0202(14)
Ru 0.0326(14) 0.0326(14) 0.173(7) 0.000 0.000 0.0163(7)

loop_
_atom_type_symbol
_atom_type_description
_atom_type_scat_dispersion_real
_atom_type_scat_dispersion_imag
_atom_type_scat_source
C C 0.0033 0.0016 'International Tables Vol C Tables 4.2.6.8 and 6.1.1.4'
H H 0.0000 0.0000 'International Tables Vol C Tables 4.2.6.8 and 6.1.1.4'
N N 0.0061 0.0033 'International Tables Vol C Tables 4.2.6.8 and 6.1.1.4'
Ru Ru -1.2594 0.8363 'International Tables Vol C Tables 4.2.6.8 and 6.1.1.4'

loop_
_geom_angle_atom_site_label_1
_geom_angle_atom_site_label_2
_geom_angle_atom_site_label_3
_geom_angle
_geom_angle_site_symmetry_1
_geom_angle_site_symmetry_3
_geom_angle_publ_flag
N2 Ru01 N2 101.71(6) 3_665 . ?
N2 Ru01 N2 101.71(6) 2_655 3_665 ?
N2 Ru01 N2 101.71(6) 2_655 . ?
N3 Ru01 N2 79.19(7) 3_665 3_665 ?
N3 Ru01 N2 84.26(7) 2_655 . ?
N3 Ru01 N2 79.18(7) 2_655 2_655 ?
N3 Ru01 N2 79.19(7) . . ?
N3 Ru01 N2 173.57(7) . 2_655 ?
N3 Ru01 N2 84.25(7) 3_665 2_655 ?
N3 Ru01 N2 173.57(7) 2_655 3_665 ?
N3 Ru01 N2 84.26(7) . 3_665 ?
N3 Ru01 N2 173.57(7) 3_665 . ?
N3 Ru01 N3 94.62(7) 2_655 . ?
N3 Ru01 N3 94.62(8) 3_665 . ?
N3 Ru01 N3 94.62(8) 3_665 2_655 ?
C6 N2 Ru01 142.13(16) . . ?
C6 N2 C9 105.65(19) . . ?
C6 N2 Ru 98.1(2) . . ?
C9 N2 Ru01 110.57(15) . . ?
C9 N2 Ru 140.27(16) . . ?
C10 N3 Ru01 116.13(15) . . ?
C14 N3 Ru01 125.88(17) . . ?
C14 N3 C10 118.0(2) . . ?
C5 N1 Ru 108.93(19) . . ?
C1H N1 C5 118.4(2) . . ?
C1H N1 Ru 132.4(2) . . ?
N2 C6 C5 125.5(2) . . ?
N2 C6 C7F 109.9(2) . . ?
C7F C6 C5 124.5(2) . . ?
N1 C5 C6 118.2(2) . . ?
N1 C5 C4A 121.0(2) . . ?
C4A C5 C6 120.7(2) . . ?
N2 C9 C10 118.8(2) . . ?
N2 C9 C8C 110.9(2) . . ?
C8C C9 C10 130.0(2) . . ?
N3 C10 C9 115.1(2) . . ?
N3 C10 C11B 120.9(2) . . ?
C11B C10 C9 124.0(2) . . ?
N3 C14 H14 118.3 . . ?
N3 C14 C13E 123.4(3) . . ?
C13E C14 H14 118.3 . . ?
C5 C4A H4A 120.3 . . ?
C3G C4A C5 119.4(3) . . ?
C3G C4A H4A 120.3 . . ?
C10 C11B H11B 120.1 . . ?
C12D C11B C10 119.8(3) . . ?
C12D C11B H11B 120.1 . . ?
C9 C8C H8C 126.8 . . ?
C7F C8C C9 106.3(2) . . ?
C7F C8C H8C 126.8 . . ?
C11B C12D H12D 120.4 . . ?
C11B C12D C13E 119.1(3) . . ?
C13E C12D H12D 120.4 . . ?
C14 C13E C12D 118.7(3) . . ?
C14 C13E H13E 120.6 . . ?
C12D C13E H13E 120.6 . . ?
C6 C7F H7F 126.4 . . ?
C8C C7F C6 107.3(2) . . ?
C8C C7F H7F 126.4 . . ?
C4A C3G H3G 120.3 . . ?
C2I C3G C4A 119.3(3) . . ?
C2I C3G H3G 120.3 . . ?
N1 C1H H1H 118.4 . . ?
N1 C1H C2I 123.2(3) . . ?
C2I C1H H1H 118.4 . . ?
C3G C2I C1H 118.5(3) . . ?
C3G C2I H2I 120.7 . . ?
C1H C2I H2I 120.7 . . ?
N2 Ru N2 92.8(2) 2_655 3_665 ?
N2 Ru N2 92.8(2) 2_655 . ?
N2 Ru N2 92.8(2) 3_665 . ?
N1 Ru N2 82.63(8) 2_655 2_655 ?
N1 Ru N2 173.5(4) 2_655 . ?
N1 Ru N2 82.63(8) . . ?
N1 Ru N2 82.63(8) 3_665 3_665 ?
N1 Ru N2 82.75(8) 3_665 . ?
N1 Ru N2 173.5(4) . 3_665 ?
N1 Ru N2 173.5(4) 3_665 2_655 ?
N1 Ru N2 82.76(8) 2_655 3_665 ?
N1 Ru N2 82.75(8) . 2_655 ?
N1 Ru N1 101.4(2) 2_655 3_665 ?
N1 Ru N1 101.4(2) 3_665 . ?
N1 Ru N1 101.4(2) 2_655 . ?

loop_
_geom_bond_atom_site_label_1
_geom_bond_atom_site_label_2
_geom_bond_distance
_geom_bond_site_symmetry_2
_geom_bond_publ_flag
Ru01 N2 2.1406(19) 2_655 ?
Ru01 N2 2.1406(19) . ?
Ru01 N2 2.1406(19) 3_665 ?
Ru01 N3 2.0596(19) 3_665 ?
Ru01 N3 2.0595(19) . ?
Ru01 N3 2.0595(19) 2_655 ?
N2 C6 1.372(3) . ?
N2 C9 1.379(3) . ?
N2 Ru 2.292(5) . ?
N3 C10 1.358(3) . ?
N3 C14 1.351(3) . ?
N1 C5 1.345(3) . ?
N1 C1H 1.340(3) . ?
N1 Ru 2.147(4) . ?
C6 C5 1.453(3) . ?
C6 C7F 1.405(3) . ?
C5 C4A 1.400(3) . ?
C9 C10 1.435(3) . ?
C9 C8C 1.392(4) . ?
C10 C11B 1.405(3) . ?
C14 H14 0.9300 . ?
C14 C13E 1.371(4) . ?
C4A H4A 0.9300 . ?
C4A C3G 1.379(4) . ?
C11B H11B 0.9300 . ?
C11B C12D 1.370(4) . ?
C8C H8C 0.9300 . ?
C8C C7F 1.383(4) . ?
C12D H12D 0.9300 . ?
C12D C13E 1.388(4) . ?
C13E H13E 0.9300 . ?
C7F H7F 0.9300 . ?
C3G H3G 0.9300 . ?
C3G C2I 1.371(5) . ?
C1H H1H 0.9300 . ?
C1H C2I 1.382(4) . ?
C2I H2I 0.9300 . ?
Ru N2 2.292(5) 2_655 ?
Ru N2 2.292(5) 3_665 ?
Ru N1 2.146(4) 2_655 ?
Ru N1 2.146(4) 3_665 ?

loop_
_geom_torsion_atom_site_label_1
_geom_torsion_atom_site_label_2
_geom_torsion_atom_site_label_3
_geom_torsion_atom_site_label_4
_geom_torsion
_geom_torsion_site_symmetry_1
_geom_torsion_site_symmetry_2
_geom_torsion_site_symmetry_3
_geom_torsion_site_symmetry_4
_geom_torsion_publ_flag
Ru01 N2 C6 C5 20.7(4) . . . . ?
Ru01 N2 C6 C7F -163.2(2) . . . . ?
Ru01 N2 C9 C10 -5.2(3) . . . . ?
Ru01 N2 C9 C8C 169.46(19) . . . . ?
Ru01 N3 C10 C9 -2.1(3) . . . . ?
Ru01 N3 C10 C11B -179.96(19) . . . . ?
Ru01 N3 C14 C13E 179.6(2) . . . . ?
N2 C6 C5 N1 25.6(3) . . . . ?
N2 C6 C5 C4A -156.4(2) . . . . ?
N2 C6 C7F C8C 0.2(3) . . . . ?
N2 C9 C10 N3 5.0(3) . . . . ?
N2 C9 C10 C11B -177.2(2) . . . . ?
N2 C9 C8C C7F -0.6(3) . . . . ?
N3 C10 C11B C12D -0.1(4) . . . . ?
N3 C14 C13E C12D 0.9(5) . . . . ?
N1 C5 C4A C3G -3.3(4) . . . . ?
N1 C1H C2I C3G -0.5(4) . . . . ?
C6 N2 C9 C10 -173.9(2) . . . . ?
C6 N2 C9 C8C 0.7(3) . . . . ?
C6 C5 C4A C3G 178.8(2) . . . . ?
C5 N1 C1H C2I -2.1(4) . . . . ?
C5 C6 C7F C8C 176.4(2) . . . . ?
C5 C4A C3G C2I 0.6(4) . . . . ?
C9 N2 C6 C5 -176.7(2) . . . . ?
C9 N2 C6 C7F -0.6(3) . . . . ?
C9 C10 C11B C12D -177.7(3) . . . . ?
C9 C8C C7F C6 0.3(4) . . . . ?
C10 N3 C14 C13E -0.9(4) . . . . ?
C10 C9 C8C C7F 173.2(3) . . . . ?
C10 C11B C12D C13E 0.1(5) . . . . ?
C14 N3 C10 C9 178.3(2) . . . . ?
C14 N3 C10 C11B 0.5(4) . . . . ?
C4A C3G C2I C1H 1.2(4) . . . . ?
C11B C12D C13E C14 -0.5(5) . . . . ?
C8C C9 C10 N3 -168.4(3) . . . . ?
C8C C9 C10 C11B 9.4(5) . . . . ?
C7F C6 C5 N1 -150.0(3) . . . . ?
C7F C6 C5 C4A 28.0(4) . . . . ?
C1H N1 C5 C6 -178.0(2) . . . . ?
C1H N1 C5 C4A 4.0(4) . . . . ?
Ru N2 C6 C5 -28.9(3) . . . . ?
Ru N2 C6 C7F 147.2(2) . . . . ?
Ru N2 C9 C10 61.7(4) . . . . ?
Ru N2 C9 C8C -123.6(4) . . . . ?
Ru N1 C5 C6 -3.0(3) . . . . ?
Ru N1 C5 C4A 179.1(3) . . . . ?
Ru N1 C1H C2I -175.8(3) . . . . ?
